data_7107427
loop_
_publ_author_name
'Jian Zhou'
'Litao An'
'Xing Liu'
'Huahong Zou'
'Feilong Hu'
'Chaomin Liu'

_publ_section_title
;
 One unprecedented 1-D europium thioindate-thioantimonate based on
 heterometallic mixed nitro-thioclusters with luminescent properties
;
_journal_name_full Chem.Commun.
_journal_page_first 2537
_journal_paper_doi 10.1039/c2cc17899k
_journal_volume 48
_journal_year 2012
_chemical_formula_moiety '4(C8 H23 Eu In4 N5 S9),4(C16 H48 Eu2 N10 O S3 Sb),C8 H23 N5'
_chemical_formula_sum 'C104 H307 Eu12 In16 N65 O4 S48 Sb4'
_chemical_formula_weight 8219.53
_chemical_name_systematic
;
?
;
_space_group_IT_number 14
_symmetry_cell_setting monoclinic
_symmetry_space_group_name_Hall '-P 2ybc'
_symmetry_space_group_name_H-M 'P 1 21/c 1'
_atom_sites_solution_hydrogens geom
_atom_sites_solution_primary direct
_atom_sites_solution_secondary difmap
_audit_creation_method SHELXL-97
_cell_angle_alpha 90.00
_cell_angle_beta 111.35(3)
_cell_angle_gamma 90.00
_cell_formula_units_Z 1
_cell_length_a 15.167(3)
_cell_length_b 28.929(6)
_cell_length_c 15.709(3)
_cell_measurement_temperature 293(2)
_cell_measurement_theta_max 25.60
_cell_measurement_theta_min 1.41
_cell_volume 6420(3)
_computing_structure_refinement 'SHELXL-97 (Sheldrick, 1997)'
_computing_structure_solution 'SHELXS-97 (Sheldrick, 1990)'
_diffrn_ambient_temperature 293(2)
_diffrn_detector_area_resol_mean 7.31
_diffrn_measured_fraction_theta_full 0.970
_diffrn_measured_fraction_theta_max 0.970
_diffrn_measurement_device_type 'Rigaku Mercury'
_diffrn_measurement_method \w
_diffrn_radiation_monochromator graphite
_diffrn_radiation_source 'fine-focus sealed tube'
_diffrn_radiation_type MoK\a
_diffrn_radiation_wavelength 0.71073
_diffrn_reflns_av_R_equivalents 0.11
_diffrn_reflns_av_sigmaI/netI 0.4818
_diffrn_reflns_limit_h_max 18
_diffrn_reflns_limit_h_min -18
_diffrn_reflns_limit_k_max 35
_diffrn_reflns_limit_k_min -32
_diffrn_reflns_limit_l_max 16
_diffrn_reflns_limit_l_min -16
_diffrn_reflns_number 39589
_diffrn_reflns_theta_full 25.60
_diffrn_reflns_theta_max 25.60
_diffrn_reflns_theta_min 1.41
_exptl_absorpt_coefficient_mu 5.135
_exptl_absorpt_correction_T_max 0.6841
_exptl_absorpt_correction_T_min 0.5549
_exptl_absorpt_correction_type multi-scan
_exptl_absorpt_process_details 'Jacobson, R. (1998) Private communication'
_exptl_crystal_colour yellow
_exptl_crystal_density_diffrn 2.124
_exptl_crystal_density_method 'not measured'
_exptl_crystal_description block
_exptl_crystal_F_000 3922
_exptl_crystal_size_max 0.13
_exptl_crystal_size_mid 0.11
_exptl_crystal_size_min 0.08
_refine_diff_density_max 2.123
_refine_diff_density_min -1.657
_refine_diff_density_rms 0.312
_refine_ls_extinction_method none
_refine_ls_goodness_of_fit_ref 0.830
_refine_ls_hydrogen_treatment constr
_refine_ls_matrix_type full
_refine_ls_number_parameters 604
_refine_ls_number_reflns 11700
_refine_ls_number_restraints 1307
_refine_ls_restrained_S_all 0.807
_refine_ls_R_factor_all 0.1464
_refine_ls_R_factor_gt 0.0843
_refine_ls_shift/su_max 0.001
_refine_ls_shift/su_mean 0.000
_refine_ls_structure_factor_coef Fsqd
_refine_ls_weighting_details 'calc w=1/[\s^2^(Fo^2^)+(0.0000P)^2^+0.0000P] where P=(Fo^2^+2Fc^2^)/3'
_refine_ls_weighting_scheme calc
_refine_ls_wR_factor_gt 0.1641
_refine_ls_wR_factor_ref 0.1718
_reflns_number_gt 3621
_reflns_number_total 11700
_reflns_threshold_expression >2sigma(I)
_cod_data_source_file c2cc17899k.txt
_cod_data_source_block x
_cod_original_cell_volume 6420(2)
_cod_original_sg_symbol_H-M P21/c
_cod_database_code 7107427

loop_
_symmetry_equiv_pos_as_xyz
'x, y, z'
'-x, y+1/2, -z+1/2'
'-x, -y, -z'
'x, -y-1/2, z-1/2'

loop_
_atom_site_label
_atom_site_type_symbol
_atom_site_fract_x
_atom_site_fract_y
_atom_site_fract_z
_atom_site_U_iso_or_equiv
_atom_site_adp_type
_atom_site_occupancy
_atom_site_symmetry_multiplicity
_atom_site_calc_flag
_atom_site_refinement_flags
Sb1 Sb 0.05155(12) 0.03058(6) 0.10901(12) 0.0510(6) Uani 1 1 d .
Eu1 Eu 0.69639(8) 0.16631(5) 0.81986(10) 0.0510(4) Uani 1 1 d .
Eu2 Eu 0.23490(8) 0.09822(4) 0.28797(9) 0.0388(4) Uani 1 1 d .
Eu3 Eu 0.23080(8) 0.10098(4) 0.03312(9) 0.0386(4) Uani 1 1 d .
In1 In 0.26524(10) 0.20048(6) 0.67890(12) 0.0379(5) Uani 1 1 d .
In2 In 0.44841(11) 0.10783(6) 0.75224(12) 0.0405(5) Uani 1 1 d .
In3 In 0.49443(11) 0.22592(6) 0.87624(12) 0.0367(5) Uani 1 1 d .
In4 In 0.48721(10) 0.21642(6) 0.61900(12) 0.0355(5) Uani 1 1 d .
S1 S 0.0920(4) 0.2179(3) 0.6166(5) 0.061(2) Uani 1 1 d .
S2 S 0.2811(4) 0.1183(2) 0.7191(5) 0.049(2) Uani 1 1 d .
S3 S 0.3164(4) 0.2254(2) 0.5513(5) 0.0458(19) Uani 1 1 d .
S4 S 0.3267(4) 0.2440(2) 0.8212(4) 0.048(2) Uani 1 1 d .
S5 S 0.4792(6) 0.0225(3) 0.7669(6) 0.096(3) Uani 1 1 d .
S6 S 0.5199(4) 0.1320(2) 0.6423(4) 0.0449(19) Uani 1 1 d .
S7 S 0.5434(4) 0.1435(2) 0.8981(4) 0.0430(19) Uani 1 1 d .
S8 S 0.5785(4) 0.2594(2) 1.0253(5) 0.049(2) Uani 1 1 d .
S9 S 0.5672(4) 0.2542(2) 0.7669(5) 0.0461(19) Uani 1 1 d .
S10 S 0.0519(5) 0.0576(3) 0.2508(5) 0.066(2) Uani 1 1 d .
S11 S 0.2222(4) 0.0252(2) 0.1552(5) 0.0472(19) Uani 1 1 d .
S12 S 0.0398(5) 0.1002(2) 0.0205(5) 0.063(2) Uani 1 1 d .
O1 O 0.2874(9) 0.1308(5) 0.1786(10) 0.051(5) Uani 1 1 d .
N1 N 0.1303(12) 0.1668(6) 0.2374(12) 0.062(4) Uani 1 1 d DU
H1C H 0.1574 0.1848 0.2070 0.075 Uiso 1 1 calc R
H1D H 0.0761 0.1563 0.1953 0.075 Uiso 1 1 calc R
N2 N 0.1722(13) 0.1360(6) 0.4090(13) 0.065(4) Uani 1 1 d DU
H2C H 0.2180 0.1557 0.4437 0.078 Uiso 1 1 calc R
N3 N 0.2576(13) 0.0464(7) 0.4282(13) 0.072(4) Uani 1 1 d DU
H3C H 0.2109 0.0248 0.4105 0.087 Uiso 1 1 calc R
N4 N 0.3968(12) 0.0551(6) 0.3462(13) 0.054(4) Uani 1 1 d DU
H4C H 0.4112 0.0487 0.2960 0.065 Uiso 1 1 calc R
N5 N 0.3758(11) 0.1448(6) 0.3913(13) 0.055(4) Uani 1 1 d DU
H5C H 0.3657 0.1749 0.3772 0.066 Uiso 1 1 calc R
H5D H 0.3809 0.1411 0.4497 0.066 Uiso 1 1 calc R
N6 N 0.1597(12) 0.1821(6) -0.0104(13) 0.062(4) Uani 1 1 d DU
H6C H 0.1087 0.1848 0.0056 0.074 Uiso 1 1 calc R
H6D H 0.2025 0.2033 0.0215 0.074 Uiso 1 1 calc R
N7 N 0.1526(13) 0.1148(7) -0.1364(14) 0.067(4) Uani 1 1 d DU
H7C H 0.2019 0.1206 -0.1548 0.081 Uiso 1 1 calc R
N8 N 0.2113(13) 0.0275(7) -0.0701(13) 0.073(4) Uani 1 1 d DU
H8C H 0.1653 0.0111 -0.0591 0.088 Uiso 1 1 calc R
N9 N 0.3899(11) 0.0592(6) 0.0639(13) 0.059(4) Uani 1 1 d DU
H9C H 0.4048 0.0432 0.1171 0.071 Uiso 1 1 calc R
N10 N 0.3632(12) 0.1481(7) 0.0151(14) 0.068(4) Uani 1 1 d DU
H10C H 0.3665 0.1431 -0.0402 0.082 Uiso 1 1 calc R
H10D H 0.3531 0.1785 0.0204 0.082 Uiso 1 1 calc R
N11 N 0.7978(18) 0.1114(9) 0.9617(17) 0.120(6) Uani 1 1 d DU
H11C H 0.7691 0.0837 0.9563 0.144 Uiso 1 1 calc R
H11D H 0.8559 0.1068 0.9602 0.144 Uiso 1 1 calc R
N12 N 0.7791(17) 0.2035(9) 0.9904(17) 0.109(5) Uani 1 1 d DU
H12C H 0.7291 0.2084 1.0083 0.130 Uiso 1 1 calc R
N13 N 0.8061(16) 0.2411(8) 0.8272(15) 0.102(5) Uani 1 1 d DU
H13C H 0.7632 0.2644 0.8165 0.122 Uiso 1 1 calc R
N14 N 0.7649(15) 0.1821(8) 0.6781(16) 0.090(5) Uani 1 1 d DU
H14C H 0.7270 0.2005 0.6325 0.108 Uiso 1 1 calc R
N15 N 0.7453(18) 0.0881(8) 0.7619(18) 0.119(6) Uani 1 1 d DU
H15C H 0.7789 0.0708 0.8104 0.143 Uiso 1 1 calc R
H15D H 0.6927 0.0723 0.7294 0.143 Uiso 1 1 calc R
C1 C 0.1019(18) 0.1980(6) 0.2957(16) 0.076(5) Uani 1 1 d DU
H1A H 0.1509 0.2203 0.3266 0.091 Uiso 1 1 calc R
H1B H 0.0432 0.2139 0.2623 0.091 Uiso 1 1 calc R
C2 C 0.0905(15) 0.1641(8) 0.3569(14) 0.070(5) Uani 1 1 d DU
H2A H 0.0404 0.1433 0.3217 0.084 Uiso 1 1 calc R
H2B H 0.0688 0.1798 0.4001 0.084 Uiso 1 1 calc R
C3 C 0.1582(14) 0.1016(7) 0.4707(15) 0.059(4) Uani 1 1 d DU
H3A H 0.1506 0.1163 0.5231 0.071 Uiso 1 1 calc R
H3B H 0.1028 0.0828 0.4396 0.071 Uiso 1 1 calc R
C4 C 0.2422(15) 0.0741(8) 0.4982(14) 0.067(4) Uani 1 1 d DU
H4A H 0.2411 0.0535 0.5466 0.081 Uiso 1 1 calc R
H4B H 0.2961 0.0945 0.5241 0.081 Uiso 1 1 calc R
C5 C 0.3470(14) 0.0218(8) 0.4543(14) 0.065(4) Uani 1 1 d DU
H5A H 0.3951 0.0402 0.4993 0.078 Uiso 1 1 calc R
H5B H 0.3409 -0.0069 0.4837 0.078 Uiso 1 1 calc R
C6 C 0.3796(18) 0.0110(7) 0.3817(15) 0.067(5) Uani 1 1 d DU
H6A H 0.3321 -0.0066 0.3342 0.081 Uiso 1 1 calc R
H6B H 0.4374 -0.0071 0.4045 0.081 Uiso 1 1 calc R
C7 C 0.4741(14) 0.0827(7) 0.4065(15) 0.056(4) Uani 1 1 d DU
H7A H 0.4765 0.0793 0.4688 0.067 Uiso 1 1 calc R
H7B H 0.5333 0.0714 0.4042 0.067 Uiso 1 1 calc R
C8 C 0.4639(13) 0.1307(7) 0.3821(17) 0.057(5) Uani 1 1 d DU
H8A H 0.4607 0.1349 0.3198 0.068 Uiso 1 1 calc R
H8B H 0.5167 0.1484 0.4228 0.068 Uiso 1 1 calc R
C9 C 0.1321(17) 0.1918(9) -0.1072(13) 0.078(5) Uani 1 1 d DU
H9A H 0.0871 0.2172 -0.1222 0.094 Uiso 1 1 calc R
H9B H 0.1876 0.2025 -0.1182 0.094 Uiso 1 1 calc R
C10 C 0.0911(16) 0.1546(7) -0.1689(17) 0.073(5) Uani 1 1 d DU
H10A H 0.0864 0.1628 -0.2303 0.088 Uiso 1 1 calc R
H10B H 0.0281 0.1478 -0.1700 0.088 Uiso 1 1 calc R
C11 C 0.1058(16) 0.0753(7) -0.1909(17) 0.078(5) Uani 1 1 d DU
H11A H 0.0491 0.0678 -0.1788 0.093 Uiso 1 1 calc R
H11B H 0.0875 0.0825 -0.2553 0.093 Uiso 1 1 calc R
C12 C 0.1696(15) 0.0370(9) -0.1677(14) 0.072(5) Uani 1 1 d DU
H12A H 0.2201 0.0429 -0.1903 0.086 Uiso 1 1 calc R
H12B H 0.1359 0.0097 -0.1986 0.086 Uiso 1 1 calc R
C13 C 0.2939(13) -0.0022(8) -0.033(2) 0.091(5) Uani 1 1 d DU
H13A H 0.2929 -0.0184 0.0202 0.110 Uiso 1 1 calc R
H13B H 0.2943 -0.0249 -0.0788 0.110 Uiso 1 1 calc R
C14 C 0.3761(15) 0.0263(8) -0.0099(16) 0.076(5) Uani 1 1 d DU
H14A H 0.3733 0.0434 -0.0640 0.091 Uiso 1 1 calc R
H14B H 0.4313 0.0064 0.0068 0.091 Uiso 1 1 calc R
C15 C 0.4709(15) 0.0873(7) 0.069(2) 0.085(5) Uani 1 1 d DU
H15A H 0.5273 0.0762 0.1176 0.102 Uiso 1 1 calc R
H15B H 0.4815 0.0857 0.0118 0.102 Uiso 1 1 calc R
C16 C 0.4508(14) 0.1337(8) 0.0868(15) 0.079(5) Uani 1 1 d DU
H16C H 0.5023 0.1539 0.0878 0.094 Uiso 1 1 calc R
H16D H 0.4442 0.1355 0.1459 0.094 Uiso 1 1 calc R
C17 C 0.806(2) 0.1322(11) 1.0488(19) 0.120(7) Uani 1 1 d DU
H17A H 0.7441 0.1328 1.0526 0.144 Uiso 1 1 calc R
H17B H 0.8458 0.1121 1.0972 0.144 Uiso 1 1 calc R
C18 C 0.845(2) 0.1778(10) 1.066(2) 0.123(6) Uani 1 1 d DU
H18A H 0.9086 0.1788 1.0656 0.148 Uiso 1 1 calc R
H18B H 0.8457 0.1894 1.1245 0.148 Uiso 1 1 calc R
C19 C 0.815(2) 0.2500(9) 0.987(2) 0.099(6) Uani 1 1 d DU
H19A H 0.7633 0.2721 0.9675 0.118 Uiso 1 1 calc R
H19B H 0.8588 0.2591 1.0473 0.118 Uiso 1 1 calc R
C20 C 0.8618(19) 0.2478(11) 0.9236(16) 0.114(6) Uani 1 1 d DU
H20A H 0.9077 0.2230 0.9426 0.137 Uiso 1 1 calc R
H20B H 0.8972 0.2763 0.9291 0.137 Uiso 1 1 calc R
C21 C 0.835(2) 0.2455(9) 0.7495(19) 0.111(6) Uani 1 1 d DU
H21A H 0.7848 0.2590 0.6982 0.133 Uiso 1 1 calc R
H21B H 0.8903 0.2656 0.7649 0.133 Uiso 1 1 calc R
C22 C 0.8582(16) 0.2007(9) 0.7257(18) 0.096(5) Uani 1 1 d DU
H22A H 0.8928 0.1826 0.7795 0.115 Uiso 1 1 calc R
H22B H 0.8946 0.2025 0.6863 0.115 Uiso 1 1 calc R
C23 C 0.778(2) 0.1360(8) 0.649(2) 0.104(6) Uani 1 1 d DU
H23A H 0.7191 0.1286 0.5987 0.125 Uiso 1 1 calc R
H23B H 0.8259 0.1386 0.6221 0.125 Uiso 1 1 calc R
C24 C 0.801(2) 0.0960(10) 0.706(2) 0.108(6) Uani 1 1 d DU
H24A H 0.8671 0.0982 0.7453 0.130 Uiso 1 1 calc R
H24B H 0.7950 0.0691 0.6669 0.130 Uiso 1 1 calc R
N16 N 0.700(3) 0.1470(14) 0.262(3) 0.105(11) Uani 0.50 1 d PDU
H16A H 0.6948 0.1608 0.2095 0.157 Uiso 0.50 1 d PR
H16E H 0.6438 0.1367 0.2585 0.157 Uiso 0.50 1 d PR
N17 N 0.859(3) 0.0798(11) 0.406(3) 0.129(11) Uani 0.50 1 d PDU
H17C H 0.9027 0.0996 0.4336 0.154 Uiso 0.50 1 calc PR
N18 N 1.027(2) 0.0217(9) 0.498(5) 0.128(12) Uani 0.25 1 d PDU
H18C H 1.0461 0.0500 0.5213 0.154 Uiso 0.25 1 d PR
C25 C 0.765(4) 0.1086(19) 0.278(2) 0.127(11) Uani 0.50 1 d PDU
H25A H 0.7427 0.0848 0.2314 0.152 Uiso 0.50 1 calc PR
H25B H 0.8284 0.1183 0.2833 0.152 Uiso 0.50 1 calc PR
C26 C 0.762(3) 0.0942(16) 0.364(3) 0.133(11) Uani 0.50 1 d PDU
H26A H 0.7178 0.0689 0.3570 0.160 Uiso 0.50 1 calc PR
H26B H 0.7462 0.1195 0.3963 0.160 Uiso 0.50 1 calc PR
C27 C 0.884(3) 0.0314(15) 0.401(3) 0.128(11) Uani 0.50 1 d PDU
H27A H 0.8283 0.0120 0.3745 0.154 Uiso 0.50 1 calc PR
H27B H 0.9262 0.0272 0.3677 0.154 Uiso 0.50 1 calc PR
C28 C 0.930(3) 0.0245(18) 0.498(3) 0.136(11) Uani 0.50 1 d PDU
H28A H 0.9216 0.0502 0.5325 0.163 Uiso 0.50 1 d PR
H28B H 0.9105 -0.0036 0.5181 0.163 Uiso 0.50 1 d PR

loop_
_atom_site_aniso_label
_atom_site_aniso_U_11
_atom_site_aniso_U_22
_atom_site_aniso_U_33
_atom_site_aniso_U_23
_atom_site_aniso_U_13
_atom_site_aniso_U_12
Sb1 0.0699(13) 0.0464(14) 0.0499(14) -0.0114(11) 0.0374(11) -0.0214(10)
Eu1 0.0419(8) 0.0667(12) 0.0496(11) -0.0044(9) 0.0228(7) 0.0008(7)
Eu2 0.0480(8) 0.0350(9) 0.0409(9) -0.0033(8) 0.0252(7) -0.0028(6)
Eu3 0.0445(8) 0.0362(10) 0.0449(10) 0.0029(8) 0.0279(7) -0.0012(6)
In1 0.0385(10) 0.0394(13) 0.0423(13) -0.0032(10) 0.0225(9) -0.0011(8)
In2 0.0519(11) 0.0332(13) 0.0477(13) 0.0004(10) 0.0315(10) 0.0013(9)
In3 0.0359(10) 0.0443(14) 0.0358(13) -0.0052(10) 0.0202(9) 0.0004(8)
In4 0.0361(10) 0.0410(13) 0.0352(12) 0.0022(10) 0.0201(9) -0.0020(8)
S1 0.043(4) 0.082(6) 0.056(6) -0.001(5) 0.014(4) 0.005(4)
S2 0.054(4) 0.047(5) 0.051(5) 0.009(4) 0.026(4) 0.004(3)
S3 0.036(4) 0.052(5) 0.048(5) 0.010(4) 0.013(3) -0.001(3)
S4 0.036(4) 0.068(6) 0.046(5) -0.024(4) 0.024(4) -0.004(3)
S5 0.133(8) 0.077(7) 0.103(8) 0.021(6) 0.071(7) 0.031(5)
S6 0.055(4) 0.041(5) 0.049(5) 0.012(4) 0.031(4) 0.006(3)
S7 0.047(4) 0.065(5) 0.021(4) 0.008(4) 0.017(3) 0.014(3)
S8 0.043(4) 0.064(6) 0.047(5) -0.020(4) 0.024(4) 0.003(3)
S9 0.039(4) 0.064(5) 0.044(5) 0.005(4) 0.026(4) -0.003(3)
S10 0.070(5) 0.090(7) 0.054(5) -0.031(5) 0.043(4) -0.037(4)
S11 0.069(5) 0.029(5) 0.054(5) -0.011(4) 0.035(4) -0.007(3)
S12 0.069(5) 0.048(5) 0.092(7) 0.012(5) 0.053(5) -0.006(4)
O1 0.039(10) 0.072(13) 0.057(12) 0.001(10) 0.034(9) 0.022(8)
N1 0.073(9) 0.064(10) 0.079(10) 0.011(8) 0.062(7) 0.006(8)
N2 0.074(8) 0.063(9) 0.078(9) -0.003(7) 0.053(7) 0.012(7)
N3 0.086(8) 0.051(8) 0.077(9) -0.005(7) 0.026(7) 0.014(7)
N4 0.073(8) 0.037(9) 0.060(9) -0.004(8) 0.032(7) 0.003(7)
N5 0.068(7) 0.042(8) 0.067(8) -0.004(7) 0.040(6) 0.008(6)
N6 0.058(8) 0.079(10) 0.071(10) 0.011(9) 0.050(8) 0.009(8)
N7 0.068(8) 0.078(9) 0.068(9) 0.016(8) 0.039(7) 0.004(7)
N8 0.070(8) 0.086(9) 0.079(9) 0.021(8) 0.047(7) -0.006(7)
N9 0.057(6) 0.076(7) 0.077(7) 0.012(6) 0.064(6) 0.014(6)
N10 0.058(8) 0.070(9) 0.086(9) 0.021(8) 0.037(7) 0.016(7)
N11 0.132(12) 0.108(13) 0.110(13) -0.003(11) 0.033(11) 0.019(10)
N12 0.116(11) 0.108(12) 0.110(12) -0.013(10) 0.051(9) 0.009(9)
N13 0.112(10) 0.105(11) 0.104(11) -0.010(10) 0.059(9) -0.002(9)
N14 0.110(10) 0.093(11) 0.098(11) -0.009(9) 0.076(9) 0.011(9)
N15 0.147(12) 0.105(12) 0.112(13) -0.019(10) 0.054(10) 0.007(10)
C1 0.075(10) 0.056(11) 0.098(11) 0.006(10) 0.034(9) 0.019(9)
C2 0.079(9) 0.055(10) 0.088(10) -0.018(9) 0.045(8) 0.029(8)
C3 0.069(8) 0.060(10) 0.076(9) -0.007(8) 0.058(7) 0.009(8)
C4 0.082(8) 0.058(9) 0.072(9) -0.013(8) 0.039(7) 0.016(7)
C5 0.076(8) 0.059(9) 0.073(9) 0.000(8) 0.043(7) -0.009(7)
C6 0.086(9) 0.056(10) 0.067(10) -0.013(9) 0.035(8) 0.009(8)
C7 0.072(9) 0.051(9) 0.061(9) 0.000(8) 0.044(7) -0.002(8)
C8 0.072(10) 0.035(10) 0.060(10) -0.021(10) 0.019(9) 0.009(9)
C9 0.070(9) 0.076(11) 0.084(10) 0.022(10) 0.023(9) 0.001(8)
C10 0.071(9) 0.087(11) 0.073(10) 0.010(9) 0.041(8) 0.001(8)
C11 0.069(9) 0.089(10) 0.079(10) 0.015(9) 0.031(8) -0.009(8)
C12 0.072(9) 0.092(10) 0.071(9) 0.001(9) 0.050(8) -0.009(8)
C13 0.079(9) 0.091(10) 0.100(10) 0.002(9) 0.029(9) -0.003(8)
C14 0.066(8) 0.087(9) 0.091(9) 0.012(8) 0.047(7) 0.013(7)
C15 0.069(9) 0.082(10) 0.104(10) 0.018(9) 0.031(9) 0.006(9)
C16 0.075(9) 0.078(11) 0.091(10) 0.011(10) 0.040(9) -0.002(9)
C17 0.125(12) 0.109(14) 0.119(13) -0.007(12) 0.037(11) 0.022(11)
C18 0.125(12) 0.112(13) 0.122(13) -0.005(11) 0.031(11) 0.013(11)
C19 0.110(11) 0.112(13) 0.100(12) -0.020(11) 0.068(10) 0.015(10)
C20 0.119(11) 0.115(12) 0.118(12) -0.008(11) 0.055(10) 0.002(10)
C21 0.124(11) 0.106(12) 0.112(12) -0.003(11) 0.053(10) 0.009(10)
C22 0.117(11) 0.111(12) 0.096(11) -0.007(10) 0.082(9) 0.010(10)
C23 0.134(11) 0.116(13) 0.098(12) -0.001(10) 0.083(10) 0.011(11)
C24 0.128(12) 0.101(13) 0.113(13) -0.004(11) 0.064(11) 0.006(11)
N16 0.104(13) 0.110(13) 0.107(13) -0.004(9) 0.046(9) 0.000(9)
N17 0.130(12) 0.135(12) 0.130(12) -0.004(7) 0.056(7) 0.002(7)
N18 0.130(13) 0.132(14) 0.128(14) 0.002(8) 0.053(8) -0.004(8)
C25 0.128(13) 0.133(13) 0.125(13) 0.000(8) 0.053(8) -0.007(8)
C26 0.134(12) 0.136(12) 0.131(12) 0.002(7) 0.050(8) -0.011(7)
C27 0.131(12) 0.131(12) 0.128(12) 0.005(7) 0.054(7) -0.009(7)
C28 0.137(13) 0.137(13) 0.134(13) 0.000(7) 0.049(8) -0.003(7)

loop_
_atom_type_symbol
_atom_type_description
_atom_type_scat_dispersion_real
_atom_type_scat_dispersion_imag
_atom_type_scat_source
C C 0.0033 0.0016 'International Tables Vol C Tables 4.2.6.8 and 6.1.1.4'
H H 0.0000 0.0000 'International Tables Vol C Tables 4.2.6.8 and 6.1.1.4'
N N 0.0061 0.0033 'International Tables Vol C Tables 4.2.6.8 and 6.1.1.4'
O O 0.0106 0.0060 'International Tables Vol C Tables 4.2.6.8 and 6.1.1.4'
S S 0.1246 0.1234 'International Tables Vol C Tables 4.2.6.8 and 6.1.1.4'
In In -0.7276 1.3100 'International Tables Vol C Tables 4.2.6.8 and 6.1.1.4'
Sb Sb -0.5866 1.5461 'International Tables Vol C Tables 4.2.6.8 and 6.1.1.4'
Eu Eu -0.1578 3.6682 'International Tables Vol C Tables 4.2.6.8 and 6.1.1.4'

loop_
_geom_angle_atom_site_label_1
_geom_angle_atom_site_label_2
_geom_angle_atom_site_label_3
_geom_angle
_geom_angle_site_symmetry_1
_geom_angle_site_symmetry_3
S10 Sb1 S12 103.9(3) . .
S10 Sb1 S11 95.9(2) . .
S12 Sb1 S11 94.2(2) . .
S10 Sb1 Eu2 50.66(15) . .
S12 Sb1 Eu2 82.78(19) . .
S11 Sb1 Eu2 51.91(15) . .
N15 Eu1 N13 117.0(7) . .
N15 Eu1 N11 68.6(8) . .
N13 Eu1 N11 106.1(8) . .
N15 Eu1 N12 126.1(8) . .
N13 Eu1 N12 65.7(7) . .
N11 Eu1 N12 60.3(7) . .
N15 Eu1 N14 68.6(6) . .
N13 Eu1 N14 60.4(6) . .
N11 Eu1 N14 118.8(7) . .
N12 Eu1 N14 122.8(7) . .
N15 Eu1 S7 107.6(5) . .
N13 Eu1 S7 134.3(5) . .
N11 Eu1 S7 80.2(5) . .
N12 Eu1 S7 80.5(5) . .
N14 Eu1 S7 154.5(5) . .
N15 Eu1 S9 146.1(6) . .
N13 Eu1 S9 71.2(5) . .
N11 Eu1 S9 143.7(5) . .
N12 Eu1 S9 87.7(5) . .
N14 Eu1 S9 92.0(5) . .
S7 Eu1 S9 77.83(15) . .
N15 Eu1 S6 71.9(6) . .
N13 Eu1 S6 125.7(5) . .
N11 Eu1 S6 124.9(6) . .
N12 Eu1 S6 154.9(5) . .
N14 Eu1 S6 78.2(5) . .
S7 Eu1 S6 76.75(15) . .
S9 Eu1 S6 77.23(17) . .
N15 Eu1 In4 106.9(6) . .
N13 Eu1 In4 92.6(5) . .
N11 Eu1 In4 160.9(6) . .
N12 Eu1 In4 127.0(5) . .
N14 Eu1 In4 73.9(5) . .
S7 Eu1 In4 83.76(12) . .
S9 Eu1 In4 39.45(13) . .
S6 Eu1 In4 39.97(12) . .
N15 Eu1 In3 143.2(5) . .
N13 Eu1 In3 99.2(5) . .
N11 Eu1 In3 109.3(5) . .
N12 Eu1 In3 73.7(5) . .
N14 Eu1 In3 131.0(5) . .
S7 Eu1 In3 39.66(12) . .
S9 Eu1 In3 39.80(10) . .
S6 Eu1 In3 81.91(10) . .
In4 Eu1 In3 62.44(4) . .
N15 Eu1 In2 84.2(5) . .
N13 Eu1 In2 151.1(5) . .
N11 Eu1 In2 99.9(6) . .
N12 Eu1 In2 119.4(5) . .
N14 Eu1 In2 116.8(5) . .
S7 Eu1 In2 38.84(12) . .
S9 Eu1 In2 80.32(11) . .
S6 Eu1 In2 38.78(10) . .
In4 Eu1 In2 61.01(4) . .
In3 Eu1 In2 59.54(4) . .
O1 Eu2 N1 78.0(4) . .
O1 Eu2 N5 79.9(5) . .
N1 Eu2 N5 94.1(6) . .
O1 Eu2 N3 152.3(5) . .
N1 Eu2 N3 127.4(5) . .
N5 Eu2 N3 86.7(6) . .
O1 Eu2 N4 85.5(5) . .
N1 Eu2 N4 154.9(6) . .
N5 Eu2 N4 64.2(5) . .
N3 Eu2 N4 66.8(5) . .
O1 Eu2 N2 131.9(5) . .
N1 Eu2 N2 63.0(5) . .
N5 Eu2 N2 76.2(6) . .
N3 Eu2 N2 66.3(5) . .
N4 Eu2 N2 118.9(6) . .
O1 Eu2 S10 125.3(4) . .
N1 Eu2 S10 78.7(4) . .
N5 Eu2 S10 150.5(4) . .
N3 Eu2 S10 75.8(5) . .
N4 Eu2 S10 126.4(4) . .
N2 Eu2 S10 75.0(5) . .
O1 Eu2 S11 73.7(4) . .
N1 Eu2 S11 118.7(5) . .
N5 Eu2 S11 131.2(3) . .
N3 Eu2 S11 98.2(4) . .
N4 Eu2 S11 73.4(4) . .
N2 Eu2 S11 149.4(4) . .
S10 Eu2 S11 75.62(17) . .
O1 Eu2 Sb1 91.0(4) . .
N1 Eu2 Sb1 87.9(5) . .
N5 Eu2 Sb1 170.0(4) . .
N3 Eu2 Sb1 99.8(5) . .
N4 Eu2 Sb1 111.4(4) . .
N2 Eu2 Sb1 113.3(4) . .
S10 Eu2 Sb1 39.46(13) . .
S11 Eu2 Sb1 40.75(12) . .
O1 Eu2 Eu3 30.5(4) . .
N1 Eu2 Eu3 83.6(4) . .
N5 Eu2 Eu3 109.4(4) . .
N3 Eu2 Eu3 144.9(4) . .
N4 Eu2 Eu3 91.7(4) . .
N2 Eu2 Eu3 146.5(4) . .
S10 Eu2 Eu3 98.25(14) . .
S11 Eu2 Eu3 47.53(12) . .
Sb1 Eu2 Eu3 61.04(4) . .
O1 Eu3 N7 148.5(6) . .
O1 Eu3 N10 83.4(6) . .
N7 Eu3 N10 83.3(6) . .
O1 Eu3 N6 83.7(6) . .
N7 Eu3 N6 65.4(6) . .
N10 Eu3 N6 75.6(5) . .
O1 Eu3 N9 90.2(5) . .
N7 Eu3 N9 108.7(6) . .
N10 Eu3 N9 63.0(5) . .
N6 Eu3 N9 138.6(5) . .
O1 Eu3 N8 146.7(6) . .
N7 Eu3 N8 64.7(6) . .
N10 Eu3 N8 106.5(6) . .
N6 Eu3 N8 129.4(6) . .
N9 Eu3 N8 67.9(6) . .
O1 Eu3 S12 94.3(3) . .
N7 Eu3 S12 81.5(4) . .
N10 Eu3 S12 146.2(4) . .
N6 Eu3 S12 70.7(4) . .
N9 Eu3 S12 150.7(4) . .
N8 Eu3 S12 93.9(4) . .
O1 Eu3 S11 73.8(4) . .
N7 Eu3 S11 133.7(5) . .
N10 Eu3 S11 134.4(4) . .
N6 Eu3 S11 137.6(3) . .
N9 Eu3 S11 77.9(4) . .
N8 Eu3 S11 77.1(4) . .
S12 Eu3 S11 75.70(19) . .
O1 Eu3 Eu2 31.1(3) . .
N7 Eu3 Eu2 153.4(4) . .
N10 Eu3 Eu2 113.6(5) . .
N6 Eu3 Eu2 97.9(4) . .
N9 Eu3 Eu2 97.5(4) . .
N8 Eu3 Eu2 124.2(4) . .
S12 Eu3 Eu2 73.22(16) . .
S11 Eu3 Eu2 47.06(12) . .
S4 In1 S2 107.2(2) . .
S4 In1 S1 104.6(2) . .
S2 In1 S1 106.7(2) . .
S4 In1 S3 117.3(2) . .
S2 In1 S3 117.1(2) . .
S1 In1 S3 102.5(2) . .
S2 In2 S7 111.3(2) . .
S2 In2 S6 120.7(2) . .
S7 In2 S6 106.2(2) . .
S2 In2 S5 106.8(3) . .
S7 In2 S5 107.7(3) . .
S6 In2 S5 103.3(2) . .
S2 In2 Eu1 146.78(17) . .
S7 In2 Eu1 51.79(12) . .
S6 In2 Eu1 55.85(16) . .
S5 In2 Eu1 105.8(2) . .
S8 In3 S4 111.88(19) . .
S8 In3 S7 103.0(2) . .
S4 In3 S7 118.6(2) . .
S8 In3 S9 109.0(2) . .
S4 In3 S9 110.7(2) . .
S7 In3 S9 103.00(19) . .
S8 In3 Eu1 102.50(14) . .
S4 In3 Eu1 145.58(15) . .
S7 In3 Eu1 52.03(12) . .
S9 In3 Eu1 53.53(15) . .
S3 In4 S9 116.6(2) . .
S3 In4 S8 116.7(2) . 4_565
S9 In4 S8 104.4(2) . 4_565
S3 In4 S6 107.0(2) . .
S9 In4 S6 107.1(2) . .
S8 In4 S6 104.0(2) 4_565 .
S3 In4 Eu1 145.88(16) . .
S9 In4 Eu1 54.24(16) . .
S8 In4 Eu1 97.01(16) 4_565 .
S6 In4 Eu1 56.67(16) . .
In2 S2 In1 100.0(2) . .
In4 S3 In1 102.2(2) . .
In3 S4 In1 102.53(19) . .
In2 S6 In4 105.5(2) . .
In2 S6 Eu1 85.37(19) . .
In4 S6 Eu1 83.36(19) . .
In2 S7 In3 103.4(2) . .
In2 S7 Eu1 89.37(16) . .
In3 S7 Eu1 88.31(18) . .
In3 S8 In4 118.6(2) . 4_566
In4 S9 In3 108.4(2) . .
In4 S9 Eu1 86.31(19) . .
In3 S9 Eu1 86.67(19) . .
Sb1 S10 Eu2 89.88(16) . .
Sb1 S11 Eu2 87.33(17) . .
Sb1 S11 Eu3 93.0(2) . .
Eu2 S11 Eu3 85.41(16) . .
Sb1 S12 Eu3 96.1(2) . .
Eu3 O1 Eu2 118.4(6) . .
C1 N1 Eu2 126.4(13) . .
C1 N1 H1C 105.7 . .
Eu2 N1 H1C 105.7 . .
C1 N1 H1D 105.7 . .
Eu2 N1 H1D 105.7 . .
H1C N1 H1D 106.2 . .
C3 N2 C2 117.0(16) . .
C3 N2 Eu2 111.9(12) . .
C2 N2 Eu2 106.3(12) . .
C3 N2 H2C 107.1 . .
C2 N2 H2C 107.1 . .
Eu2 N2 H2C 107.1 . .
C4 N3 C5 116.7(17) . .
C4 N3 Eu2 108.6(14) . .
C5 N3 Eu2 110.3(13) . .
C4 N3 H3C 106.9 . .
C5 N3 H3C 106.9 . .
Eu2 N3 H3C 106.9 . .
C7 N4 C6 116.6(19) . .
C7 N4 Eu2 113.6(13) . .
C6 N4 Eu2 106.1(13) . .
C7 N4 H4C 106.6 . .
C6 N4 H4C 106.6 . .
Eu2 N4 H4C 106.6 . .
C8 N5 Eu2 112.2(13) . .
C8 N5 H5C 109.2 . .
Eu2 N5 H5C 109.2 . .
C8 N5 H5D 109.2 . .
Eu2 N5 H5D 109.2 . .
H5C N5 H5D 107.9 . .
C9 N6 Eu3 112.8(14) . .
C9 N6 H6C 109.0 . .
Eu3 N6 H6C 109.0 . .
C9 N6 H6D 109.0 . .
Eu3 N6 H6D 109.0 . .
H6C N6 H6D 107.8 . .
C11 N7 C10 107.6(19) . .
C11 N7 Eu3 116.1(15) . .
C10 N7 Eu3 119.5(15) . .
C11 N7 H7C 103.9 . .
C10 N7 H7C 103.9 . .
Eu3 N7 H7C 103.9 . .
C13 N8 C12 121(2) . .
C13 N8 Eu3 110.3(16) . .
C12 N8 Eu3 113.9(15) . .
C13 N8 H8C 103.2 . .
C12 N8 H8C 103.2 . .
Eu3 N8 H8C 103.2 . .
C15 N9 C14 106.5(15) . .
C15 N9 Eu3 117.7(14) . .
C14 N9 Eu3 107.6(14) . .
C15 N9 H9C 108.2 . .
C14 N9 H9C 108.2 . .
Eu3 N9 H9C 108.2 . .
C16 N10 Eu3 107.3(14) . .
C16 N10 H10C 110.2 . .
Eu3 N10 H10C 110.2 . .
C16 N10 H10D 110.2 . .
Eu3 N10 H10D 110.2 . .
H10C N10 H10D 108.5 . .
C17 N11 Eu1 111.2(19) . .
C17 N11 H11C 109.4 . .
Eu1 N11 H11C 109.4 . .
C17 N11 H11D 109.4 . .
Eu1 N11 H11D 109.4 . .
H11C N11 H11D 108.0 . .
C18 N12 C19 110(3) . .
C18 N12 Eu1 122.4(19) . .
C19 N12 Eu1 112.0(18) . .
C18 N12 H12C 103.2 . .
C19 N12 H12C 103.2 . .
Eu1 N12 H12C 103.2 . .
C21 N13 C20 129(2) . .
C21 N13 Eu1 114.0(18) . .
C20 N13 Eu1 105.5(17) . .
C21 N13 H13C 101.4 . .
C20 N13 H13C 101.4 . .
Eu1 N13 H13C 101.4 . .
C22 N14 C23 107(2) . .
C22 N14 Eu1 103.0(14) . .
C23 N14 Eu1 103.5(15) . .
C22 N14 H14C 114.1 . .
C23 N14 H14C 114.1 . .
Eu1 N14 H14C 114.1 . .
C24 N15 Eu1 112.1(17) . .
C24 N15 H15C 109.2 . .
Eu1 N15 H15C 109.2 . .
C24 N15 H15D 109.2 . .
Eu1 N15 H15D 109.2 . .
H15C N15 H15D 107.9 . .
C2 C1 N1 97.7(12) . .
C2 C1 H1A 112.2 . .
N1 C1 H1A 112.2 . .
C2 C1 H1B 112.2 . .
N1 C1 H1B 112.2 . .
H1A C1 H1B 109.8 . .
C1 C2 N2 118.3(19) . .
C1 C2 H2A 107.7 . .
N2 C2 H2A 107.7 . .
C1 C2 H2B 107.7 . .
N2 C2 H2B 107.7 . .
H2A C2 H2B 107.1 . .
C4 C3 N2 104.6(16) . .
C4 C3 H3A 110.8 . .
N2 C3 H3A 110.8 . .
C4 C3 H3B 110.8 . .
N2 C3 H3B 110.8 . .
H3A C3 H3B 108.9 . .
C3 C4 N3 116.8(18) . .
C3 C4 H4A 108.1 . .
N3 C4 H4A 108.1 . .
C3 C4 H4B 108.1 . .
N3 C4 H4B 108.1 . .
H4A C4 H4B 107.3 . .
C6 C5 N3 116.1(18) . .
C6 C5 H5A 108.3 . .
N3 C5 H5A 108.3 . .
C6 C5 H5B 108.3 . .
N3 C5 H5B 108.3 . .
H5A C5 H5B 107.4 . .
C5 C6 N4 106.0(17) . .
C5 C6 H6A 110.5 . .
N4 C6 H6A 110.5 . .
C5 C6 H6B 110.5 . .
N4 C6 H6B 110.5 . .
H6A C6 H6B 108.7 . .
C8 C7 N4 112.1(19) . .
C8 C7 H7A 109.2 . .
N4 C7 H7A 109.2 . .
C8 C7 H7B 109.2 . .
N4 C7 H7B 109.2 . .
H7A C7 H7B 107.9 . .
C7 C8 N5 105.0(17) . .
C7 C8 H8A 110.8 . .
N5 C8 H8A 110.8 . .
C7 C8 H8B 110.8 . .
N5 C8 H8B 110.8 . .
H8A C8 H8B 108.8 . .
C10 C9 N6 117(2) . .
C10 C9 H9A 108.1 . .
N6 C9 H9A 108.1 . .
C10 C9 H9B 108.1 . .
N6 C9 H9B 108.1 . .
H9A C9 H9B 107.3 . .
C9 C10 N7 107(2) . .
C9 C10 H10A 110.3 . .
N7 C10 H10A 110.3 . .
C9 C10 H10B 110.3 . .
N7 C10 H10B 110.3 . .
H10A C10 H10B 108.6 . .
C12 C11 N7 109(2) . .
C12 C11 H11A 110.0 . .
N7 C11 H11A 110.0 . .
C12 C11 H11B 110.0 . .
N7 C11 H11B 110.0 . .
H11A C11 H11B 108.3 . .
C11 C12 N8 114(2) . .
C11 C12 H12A 108.7 . .
N8 C12 H12A 108.7 . .
C11 C12 H12B 108.7 . .
N8 C12 H12B 108.7 . .
H12A C12 H12B 107.6 . .
C14 C13 N8 108(2) . .
C14 C13 H13A 110.1 . .
N8 C13 H13A 110.1 . .
C14 C13 H13B 110.1 . .
N8 C13 H13B 110.1 . .
H13A C13 H13B 108.4 . .
C13 C14 N9 116.3(19) . .
C13 C14 H14A 108.2 . .
N9 C14 H14A 108.2 . .
C13 C14 H14B 108.2 . .
N9 C14 H14B 108.2 . .
H14A C14 H14B 107.4 . .
C16 C15 N9 107.5(19) . .
C16 C15 H15A 110.2 . .
N9 C15 H15A 110.2 . .
C16 C15 H15B 110.2 . .
N9 C15 H15B 110.2 . .
H15A C15 H15B 108.5 . .
C15 C16 N10 108(2) . .
C15 C16 H16C 110.0 . .
N10 C16 H16C 110.0 . .
C15 C16 H16D 110.0 . .
N10 C16 H16D 110.0 . .
H16C C16 H16D 108.4 . .
C18 C17 N11 117(3) . .
C18 C17 H17A 108.1 . .
N11 C17 H17A 108.1 . .
C18 C17 H17B 108.1 . .
N11 C17 H17B 108.1 . .
H17A C17 H17B 107.3 . .
C17 C18 N12 102(3) . .
C17 C18 H18A 111.4 . .
N12 C18 H18A 111.4 . .
C17 C18 H18B 111.4 . .
N12 C18 H18B 111.4 . .
H18A C18 H18B 109.3 . .
C20 C19 N12 106(2) . .
C20 C19 H19A 110.6 . .
N12 C19 H19A 110.6 . .
C20 C19 H19B 110.6 . .
N12 C19 H19B 110.6 . .
H19A C19 H19B 108.7 . .
C19 C20 N13 119(2) . .
C19 C20 H20A 107.5 . .
N13 C20 H20A 107.5 . .
C19 C20 H20B 107.5 . .
N13 C20 H20B 107.5 . .
H20A C20 H20B 107.0 . .
C22 C21 N13 109(2) . .
C22 C21 H21A 110.0 . .
N13 C21 H21A 110.0 . .
C22 C21 H21B 110.0 . .
N13 C21 H21B 110.0 . .
H21A C21 H21B 108.4 . .
C21 C22 N14 101(2) . .
C21 C22 H22A 111.6 . .
N14 C22 H22A 111.6 . .
C21 C22 H22B 111.6 . .
N14 C22 H22B 111.6 . .
H22A C22 H22B 109.4 . .
C24 C23 N14 125(3) . .
C24 C23 H23A 106.0 . .
N14 C23 H23A 106.0 . .
C24 C23 H23B 106.0 . .
N14 C23 H23B 106.0 . .
H23A C23 H23B 106.3 . .
C23 C24 N15 116(2) . .
C23 C24 H24A 108.3 . .
N15 C24 H24A 108.3 . .
C23 C24 H24B 108.3 . .
N15 C24 H24B 108.3 . .
H24A C24 H24B 107.4 . .
C25 N16 H16A 109.5 . .
C25 N16 H16E 109.5 . .
H16A N16 H16E 109.5 . .
C26 N17 C27 119.2(12) . .
C26 N17 H17C 120.4 . .
C27 N17 H17C 120.4 . .
C28 N18 C28 118.3(12) . 3_756
C28 N18 N18 59.4(7) . 3_756
C28 N18 N18 58.9(7) 3_756 3_756
C28 N18 H18C 97.1 . .
C28 N18 H18C 137.4 3_756 .
N18 N18 H18C 147.1 3_756 .
C26 C25 N16 97.4(13) . .
C26 C25 H25A 112.3 . .
N16 C25 H25A 112.3 . .
C26 C25 H25B 112.3 . .
N16 C25 H25B 112.3 . .
H25A C25 H25B 109.9 . .
C25 C26 N17 97.4(13) . .
C25 C26 H26A 112.3 . .
N17 C26 H26A 112.3 . .
C25 C26 H26B 112.3 . .
N17 C26 H26B 112.3 . .
H26A C26 H26B 109.9 . .
C28 C27 N17 96.4(12) . .
C28 C27 H27A 112.5 . .
N17 C27 H27A 112.5 . .
C28 C27 H27B 112.5 . .
N17 C27 H27B 112.5 . .
H27A C27 H27B 110.0 . .
C27 C28 N18 96.8(12) . .
C27 C28 N18 102(5) . 3_756
N18 C28 N18 61.7(12) . 3_756
C27 C28 H28A 112.4 . .
N18 C28 H28A 112.4 . .
N18 C28 H28A 145.4 3_756 .
C27 C28 H28B 112.4 . .
N18 C28 H28B 112.4 . .
N18 C28 H28B 53.4 3_756 .
H28A C28 H28B 110.0 . .

loop_
_geom_bond_atom_site_label_1
_geom_bond_atom_site_label_2
_geom_bond_distance
_geom_bond_site_symmetry_2
Sb1 S10 2.359(6) .
Sb1 S12 2.417(7) .
Sb1 S11 2.425(6) .
Sb1 Eu2 3.711(2) .
Eu1 N15 2.64(2) .
Eu1 N13 2.71(2) .
Eu1 N11 2.71(2) .
Eu1 N12 2.73(3) .
Eu1 N14 2.817(19) .
Eu1 S7 3.067(5) .
Eu1 S9 3.132(7) .
Eu1 S6 3.240(7) .
Eu1 In4 3.852(3) .
Eu1 In3 3.8880(19) .
Eu1 In2 3.902(2) .
Eu2 O1 2.338(13) .
Eu2 N1 2.484(18) .
Eu2 N5 2.547(18) .
Eu2 N3 2.582(19) .
Eu2 N4 2.604(17) .
Eu2 N2 2.651(16) .
Eu2 S10 2.871(6) .
Eu2 S11 2.924(6) .
Eu2 Eu3 3.9821(19) .
Eu3 O1 2.297(15) .
Eu3 N7 2.52(2) .
Eu3 N10 2.527(17) .
Eu3 N6 2.570(18) .
Eu3 N9 2.582(16) .
Eu3 N8 2.62(2) .
Eu3 S12 2.831(6) .
Eu3 S11 2.947(6) .
In1 S4 2.436(6) .
In1 S2 2.448(7) .
In1 S1 2.499(6) .
In1 S3 2.504(6) .
In2 S2 2.417(6) .
In2 S7 2.448(7) .
In2 S6 2.452(5) .
In2 S5 2.506(9) .
In3 S8 2.423(7) .
In3 S4 2.427(6) .
In3 S7 2.482(7) .
In3 S9 2.493(5) .
In4 S3 2.430(6) .
In4 S9 2.453(7) .
In4 S8 2.461(5) 4_565
In4 S6 2.491(7) .
S8 In4 2.461(5) 4_566
N1 C1 1.457(8) .
N1 H1C 0.9000 .
N1 H1D 0.9000 .
N2 C3 1.458(8) .
N2 C2 1.458(8) .
N2 H2C 0.9100 .
N3 C4 1.446(8) .
N3 C5 1.453(8) .
N3 H3C 0.9100 .
N4 C7 1.450(9) .
N4 C6 1.455(9) .
N4 H4C 0.9100 .
N5 C8 1.453(8) .
N5 H5C 0.9000 .
N5 H5D 0.9000 .
N6 C9 1.451(8) .
N6 H6C 0.9000 .
N6 H6D 0.9000 .
N7 C11 1.450(9) .
N7 C10 1.453(8) .
N7 H7C 0.9100 .
N8 C13 1.453(9) .
N8 C12 1.457(8) .
N8 H8C 0.9100 .
N9 C15 1.449(8) .
N9 C14 1.455(8) .
N9 H9C 0.9100 .
N10 C16 1.455(9) .
N10 H10C 0.9000 .
N10 H10D 0.9000 .
N11 C17 1.454(9) .
N11 H11C 0.9000 .
N11 H11D 0.9000 .
N12 C18 1.451(9) .
N12 C19 1.457(9) .
N12 H12C 0.9100 .
N13 C21 1.449(9) .
N13 C20 1.453(9) .
N13 H13C 0.9100 .
N14 C22 1.442(9) .
N14 C23 1.445(9) .
N14 H14C 0.9100 .
N15 C24 1.448(9) .
N15 H15C 0.9000 .
N15 H15D 0.9000 .
C1 C2 1.428(11) .
C1 H1A 0.9700 .
C1 H1B 0.9700 .
C2 H2A 0.9700 .
C2 H2B 0.9700 .
C3 C4 1.428(11) .
C3 H3A 0.9700 .
C3 H3B 0.9700 .
C4 H4A 0.9700 .
C4 H4B 0.9700 .
C5 C6 1.434(11) .
C5 H5A 0.9700 .
C5 H5B 0.9700 .
C6 H6A 0.9700 .
C6 H6B 0.9700 .
C7 C8 1.432(11) .
C7 H7A 0.9700 .
C7 H7B 0.9700 .
C8 H8A 0.9700 .
C8 H8B 0.9700 .
C9 C10 1.430(11) .
C9 H9A 0.9700 .
C9 H9B 0.9700 .
C10 H10A 0.9700 .
C10 H10B 0.9700 .
C11 C12 1.429(11) .
C11 H11A 0.9700 .
C11 H11B 0.9700 .
C12 H12A 0.9700 .
C12 H12B 0.9700 .
C13 C14 1.427(11) .
C13 H13A 0.9700 .
C13 H13B 0.9700 .
C14 H14A 0.9700 .
C14 H14B 0.9700 .
C15 C16 1.428(11) .
C15 H15A 0.9700 .
C15 H15B 0.9700 .
C16 H16C 0.9700 .
C16 H16D 0.9700 .
C17 C18 1.429(11) .
C17 H17A 0.9700 .
C17 H17B 0.9700 .
C18 H18A 0.9700 .
C18 H18B 0.9700 .
C19 C20 1.427(11) .
C19 H19A 0.9700 .
C19 H19B 0.9700 .
C20 H20A 0.9700 .
C20 H20B 0.9700 .
C21 C22 1.425(11) .
C21 H21A 0.9700 .
C21 H21B 0.9700 .
C22 H22A 0.9700 .
C22 H22B 0.9700 .
C23 C24 1.427(11) .
C23 H23A 0.9700 .
C23 H23B 0.9700 .
C24 H24A 0.9700 .
C24 H24B 0.9700 .
N16 C25 1.448(9) .
N16 H16A 0.8900 .
N16 H16E 0.8900 .
N17 C26 1.448(9) .
N17 C27 1.457(9) .
N17 H17C 0.8600 .
N18 C28 1.470(9) .
N18 C28 1.476(9) 3_756
N18 N18 1.51(3) 3_756
N18 H18C 0.8998 .
C25 C26 1.429(11) .
C25 H25A 0.9700 .
C25 H25B 0.9700 .
C26 H26A 0.9700 .
C26 H26B 0.9700 .
C27 C28 1.440(11) .
C27 H27A 0.9700 .
C27 H27B 0.9700 .
C28 N18 1.476(9) 3_756
C28 H28A 0.9599 .
C28 H28B 0.9600 .
